data_7218835
loop_
_publ_author_name
'Nayek, Hari Pada'
'Mahato, Mamata'
'Dey, Dhritiman'
'Pal, Souvik'
'Saha, Sudeshna'
'Ghosh, Abhrajyoti'
'Harms, Klaus'

_publ_section_title
;
 Syntheses, Structures, Optical Properties and Biological activities of
 Bimetallic Complexes
;
_journal_name_full 'RSC Adv.'
_journal_paper_doi 10.1039/C4RA11991F
_journal_year 2014
_chemical_formula_sum 'C24 H27 Cl N3 Na Ni O8'
_chemical_formula_weight 602.63
_chemical_name_systematic
;
 ?
;
_space_group_crystal_system monoclinic
_space_group_IT_number 9
_space_group_name_Hall 'C -2yc'
_space_group_name_H-M_alt 'C 1 c 1'
_symmetry_space_group_name_Hall 'C -2yc'
_symmetry_space_group_name_H-M 'C 1 c 1'
_atom_sites_solution_hydrogens geom
_audit_creation_method SHELXL-2013
_cell_angle_alpha 90
_cell_angle_beta 123.07(4)
_cell_angle_gamma 90
_cell_formula_units_Z 4
_cell_length_a 11.394(13)
_cell_length_b 29.49(4)
_cell_length_c 9.154(10)
_cell_measurement_reflns_used 15794
_cell_measurement_temperature 100(2)
_cell_measurement_theta_max 27.098
_cell_measurement_theta_min 2.428
_cell_volume 2578(5)
_computing_cell_refinement 'SAINT V8.30C (Bruker AXS Inc., 2013)'
_computing_data_collection 'BRUKER APEX II'
_computing_data_reduction 'SAINT v8.27A (Bruker, 2012)'
_computing_molecular_graphics 'Diamond 3'
_computing_publication_material 'Microsoft word 2010'
_computing_structure_refinement 'SHELXL-2013 (Sheldrick, 2013)'
_computing_structure_solution WINGX
_diffrn_ambient_temperature 100(2)
_diffrn_measured_fraction_theta_full 0.999
_diffrn_measured_fraction_theta_max 0.998
_diffrn_measurement_device_type 'Bruker D8 QUEST'
_diffrn_measurement_method '\f and \w scans'
_diffrn_radiation_type MoK\a
_diffrn_radiation_wavelength 0.71073
_diffrn_reflns_av_R_equivalents 0.0415
_diffrn_reflns_av_unetI/netI 0.0561
_diffrn_reflns_Laue_measured_fraction_full 0.999
_diffrn_reflns_Laue_measured_fraction_max 0.998
_diffrn_reflns_limit_h_max 14
_diffrn_reflns_limit_h_min -14
_diffrn_reflns_limit_k_max 37
_diffrn_reflns_limit_k_min -37
_diffrn_reflns_limit_l_max 11
_diffrn_reflns_limit_l_min -11
_diffrn_reflns_number 15794
_diffrn_reflns_point_group_measured_fraction_full 0.996
_diffrn_reflns_point_group_measured_fraction_max 0.991
_diffrn_reflns_theta_full 25.242
_diffrn_reflns_theta_max 27.098
_diffrn_reflns_theta_min 2.428
_diffrn_source 'microfocus sealed X-ray tube'
_exptl_absorpt_coefficient_mu 0.927
_exptl_absorpt_correction_type none
_exptl_crystal_colour orange
_exptl_crystal_density_diffrn 1.553
_exptl_crystal_description block
_exptl_crystal_F_000 1248
_exptl_crystal_size_max 0.410
_exptl_crystal_size_mid 0.340
_exptl_crystal_size_min 0.210
_refine_diff_density_max 0.649
_refine_diff_density_min -0.347
_refine_diff_density_rms 0.073
_refine_ls_abs_structure_details
;
 Flack x determined using 2283 quotients [(I+)-(I-)]/[(I+)+(I-)]
 (Parsons and Flack (2004), Acta Cryst. A60, s61).
;
_refine_ls_abs_structure_Flack 0.013(7)
_refine_ls_extinction_method none
_refine_ls_goodness_of_fit_ref 1.034
_refine_ls_hydrogen_treatment constr
_refine_ls_matrix_type full
_refine_ls_number_parameters 343
_refine_ls_number_reflns 5637
_refine_ls_number_restraints 2
_refine_ls_restrained_S_all 1.033
_refine_ls_R_factor_all 0.0458
_refine_ls_R_factor_gt 0.0377
_refine_ls_shift/su_max 0.000
_refine_ls_shift/su_mean 0.000
_refine_ls_structure_factor_coef Fsqd
_refine_ls_weighting_details 'w=1/[\s^2^(Fo^2^)+(0.0468P)^2^+1.1093P] where P=(Fo^2^+2Fc^2^)/3'
_refine_ls_weighting_scheme calc
_refine_ls_wR_factor_gt 0.0886
_refine_ls_wR_factor_ref 0.0926
_reflns_Friedel_coverage 0.981
_reflns_Friedel_fraction_full 0.993
_reflns_Friedel_fraction_max 0.985
_reflns_number_gt 5056
_reflns_number_total 5637
_reflns_threshold_expression 'I > 2\s(I)'
_cod_data_source_file c4ra11991f2.cif
_cod_data_source_block 1
_cod_database_code 7218835
_shelx_space_group_comment
;
The symmetry employed for this shelxl refinement is uniquely defined
by the following loop, which should always be used as a source of
symmetry information in preference to the above space-group names.
They are only intended as comments.
;
_shelx_estimated_absorpt_t_min 0.702
_shelx_estimated_absorpt_t_max 0.829
_shelxl_version_number 2013-4

loop_
_space_group_symop_operation_xyz
'x, y, z'
'x, -y, z+1/2'
'x+1/2, y+1/2, z'
'x+1/2, -y+1/2, z+1/2'

loop_
_atom_site_label
_atom_site_type_symbol
_atom_site_fract_x
_atom_site_fract_y
_atom_site_fract_z
_atom_site_U_iso_or_equiv
_atom_site_adp_type
_atom_site_occupancy
_atom_site_site_symmetry_order
_atom_site_calc_flag
_atom_site_refinement_flags_posn
_atom_site_refinement_flags_adp
C1 C 0.6545(6) -0.03166(18) -0.1573(7) 0.0305(12) Uani 1 1 d . .
H1 H 0.6115 -0.0372 -0.0885 0.037 Uiso 1 1 calc R U
C2 C 0.8008(6) -0.05029(17) -0.0557(7) 0.0303(11) Uani 1 1 d . .
H2 H 0.8400 -0.0467 -0.1297 0.036 Uiso 1 1 calc R U
C3 C 0.8044(5) -0.10161(15) -0.0162(7) 0.0279(11) Uani 1 1 d . .
H3A H 0.7673 -0.1069 0.0581 0.033 Uiso 1 1 calc R U
H3B H 0.9016 -0.1132 0.0454 0.033 Uiso 1 1 calc R U
C4 C 0.7117(6) -0.12590(18) -0.1944(8) 0.0428(14) Uani 1 1 d . .
H4A H 0.7586 -0.1239 -0.2588 0.051 Uiso 1 1 calc R U
H4B H 0.7051 -0.1584 -0.1728 0.051 Uiso 1 1 calc R U
C5 C 0.5671(6) -0.10723(18) -0.3067(7) 0.0377(13) Uani 1 1 d . .
H5A H 0.5136 -0.1144 -0.2533 0.045 Uiso 1 1 calc R U
H5B H 0.5195 -0.1222 -0.4222 0.045 Uiso 1 1 calc R U
C6 C 0.5661(5) -0.05620(16) -0.3313(6) 0.0257(10) Uani 1 1 d . .
H6A H 0.4685 -0.0450 -0.3927 0.031 Uiso 1 1 calc R U
H6B H 0.6029 -0.0494 -0.4050 0.031 Uiso 1 1 calc R U
C11 C 0.5773(6) 0.04169(16) -0.2927(7) 0.0236(12) Uani 1 1 d . .
H11 H 0.4993 0.0259 -0.3851 0.028 Uiso 1 1 calc R U
C12 C 0.5792(5) 0.08997(16) -0.3088(6) 0.0230(9) Uani 1 1 d . .
C13 C 0.4758(6) 0.11115(18) -0.4673(7) 0.0286(12) Uani 1 1 d . .
H13 H 0.4030 0.0933 -0.5581 0.034 Uiso 1 1 calc R U
C14 C 0.4795(5) 0.15692(18) -0.4913(7) 0.0343(12) Uani 1 1 d . .
H14 H 0.4109 0.1706 -0.5989 0.041 Uiso 1 1 calc R U
C15 C 0.5849(5) 0.18343(16) -0.3562(7) 0.0312(11) Uani 1 1 d . .
H15 H 0.5886 0.2150 -0.3737 0.037 Uiso 1 1 calc R U
C16 C 0.6838(5) 0.16419(15) -0.1977(6) 0.0238(10) Uani 1 1 d . .
C17 C 0.6855(5) 0.11650(15) -0.1725(6) 0.0215(9) Uani 1 1 d . .
C18 C 0.7999(6) 0.23469(16) -0.0759(8) 0.0355(12) Uani 1 1 d . .
H18A H 0.8773 0.2474 0.0339 0.053 Uiso 1 1 calc R U
H18B H 0.7124 0.2499 -0.1083 0.053 Uiso 1 1 calc R U
H18C H 0.8182 0.2393 -0.1678 0.053 Uiso 1 1 calc R U
C21 C 0.9822(6) -0.03461(16) 0.2502(7) 0.0251(11) Uani 1 1 d . .
H21 H 0.9937 -0.0665 0.2667 0.030 Uiso 1 1 calc R U
C22 C 1.0767(5) -0.00599(16) 0.3957(6) 0.0224(9) Uani 1 1 d . .
C23 C 1.1766(5) -0.02634(18) 0.5583(7) 0.0285(11) Uani 1 1 d . .
H23 H 1.1804 -0.0584 0.5686 0.034 Uiso 1 1 calc R U
C24 C 1.2663(5) -0.00080(19) 0.6985(6) 0.0317(11) Uani 1 1 d . .
H24 H 1.3320 -0.0151 0.8061 0.038 Uiso 1 1 calc R U
C25 C 1.2631(5) 0.04706(18) 0.6860(6) 0.0297(11) Uani 1 1 d . .
H25 H 1.3258 0.0648 0.7853 0.036 Uiso 1 1 calc R U
C26 C 1.1688(5) 0.06791(17) 0.5292(6) 0.0253(10) Uani 1 1 d . .
C27 C 1.0740(6) 0.04199(16) 0.3807(7) 0.0213(11) Uani 1 1 d . .
C28 C 1.2419(6) 0.14229(19) 0.6514(7) 0.0358(12) Uani 1 1 d . .
H28A H 1.2243 0.1742 0.6165 0.054 Uiso 1 1 calc R U
H28B H 1.3409 0.1353 0.7014 0.054 Uiso 1 1 calc R U
H28C H 1.2190 0.1365 0.7385 0.054 Uiso 1 1 calc R U
C31 C 0.9956(12) 0.2734(3) 0.5607(11) 0.089(3) Uani 1 1 d . .
C32 C 0.9689(6) 0.2338(2) 0.4450(8) 0.0436(14) Uani 1 1 d . .
N1 N 0.6722(4) 0.01775(13) -0.1637(5) 0.0240(8) Uani 1 1 d . .
N2 N 0.8829(4) -0.02001(12) 0.0985(5) 0.0214(8) Uani 1 1 d . .
N3 N 0.9595(5) 0.20551(16) 0.3592(6) 0.0396(11) Uani 1 1 d . .
O1 O 0.7863(3) 0.09999(10) -0.0230(4) 0.0243(7) Uani 1 1 d . .
O2 O 0.9846(3) 0.06415(10) 0.2353(4) 0.0215(7) Uani 1 1 d . .
O3 O 0.7880(3) 0.18690(10) -0.0545(5) 0.0273(7) Uani 1 1 d . .
O4 O 1.1560(4) 0.11401(12) 0.5010(4) 0.0282(8) Uani 1 1 d . .
O5 O 1.0206(6) 0.1449(3) -0.1088(9) 0.119(3) Uani 1 1 d . .
O6 O 1.1327(4) 0.18326(17) 0.1495(5) 0.0504(11) Uani 1 1 d . .
O7 O 1.2606(4) 0.14827(16) 0.0475(6) 0.0511(11) Uani 1 1 d . .
O8 O 1.1295(11) 0.2129(3) -0.0798(13) 0.154(5) Uani 1 1 d . .
Ni1 Ni 0.83216(5) 0.03989(2) 0.03579(6) 0.01817(14) Uani 1 1 d . .
Cl1 Cl 1.13546(13) 0.17195(4) -0.00009(15) 0.0305(3) Uani 1 1 d . .
Na1 Na 0.97598(19) 0.14263(6) 0.1929(2) 0.0257(4) Uani 1 1 d . .

loop_
_atom_site_aniso_label
_atom_site_aniso_U_11
_atom_site_aniso_U_22
_atom_site_aniso_U_33
_atom_site_aniso_U_23
_atom_site_aniso_U_13
_atom_site_aniso_U_12
C1 0.030(3) 0.034(3) 0.026(3) -0.002(2) 0.015(2) -0.003(2)
C2 0.027(3) 0.027(2) 0.031(3) -0.003(2) 0.012(2) -0.0033(19)
C3 0.025(3) 0.025(2) 0.037(3) 0.0011(19) 0.019(2) 0.0009(19)
C4 0.042(3) 0.023(2) 0.057(4) -0.008(2) 0.023(3) -0.003(2)
C5 0.043(3) 0.030(3) 0.034(3) -0.007(2) 0.017(2) -0.008(2)
C6 0.025(3) 0.029(2) 0.028(2) -0.004(2) 0.018(2) -0.0061(19)
C11 0.028(3) 0.024(2) 0.016(2) -0.0026(18) 0.010(2) -0.0048(18)
C12 0.019(2) 0.027(2) 0.021(2) 0.0017(19) 0.0102(18) 0.0009(18)
C13 0.024(3) 0.028(3) 0.024(2) -0.002(2) 0.006(2) 0.004(2)
C14 0.030(3) 0.035(3) 0.027(3) 0.004(2) 0.008(2) 0.009(2)
C15 0.029(3) 0.023(2) 0.032(3) 0.008(2) 0.011(2) 0.0054(19)
C16 0.017(2) 0.023(2) 0.028(2) -0.0010(19) 0.0102(19) -0.0007(17)
C17 0.019(2) 0.022(2) 0.022(2) 0.0038(18) 0.0109(18) 0.0023(18)
C18 0.027(2) 0.019(2) 0.050(3) 0.005(2) 0.014(2) 0.0010(19)
C21 0.028(3) 0.018(2) 0.030(3) 0.006(2) 0.016(2) 0.007(2)
C22 0.016(2) 0.032(2) 0.024(2) 0.004(2) 0.0142(19) 0.0042(18)
C23 0.025(3) 0.034(3) 0.031(3) 0.012(2) 0.018(2) 0.011(2)
C24 0.026(3) 0.043(3) 0.021(2) 0.011(2) 0.010(2) 0.011(2)
C25 0.022(2) 0.045(3) 0.020(2) 0.002(2) 0.010(2) 0.005(2)
C26 0.018(2) 0.040(3) 0.020(2) 0.001(2) 0.0116(19) 0.0035(19)
C27 0.017(2) 0.031(3) 0.021(2) 0.003(2) 0.014(2) 0.0042(19)
C28 0.034(3) 0.036(3) 0.030(3) -0.009(2) 0.012(2) 0.001(2)
C31 0.116(8) 0.058(5) 0.064(5) -0.019(4) 0.030(5) 0.021(5)
C32 0.045(3) 0.036(3) 0.044(3) -0.004(3) 0.021(3) 0.010(2)
N1 0.026(2) 0.0242(19) 0.0196(19) 0.0000(16) 0.0110(17) -0.0031(16)
N2 0.0154(18) 0.0172(17) 0.032(2) 0.0015(17) 0.0132(16) 0.0008(15)
N3 0.039(3) 0.036(2) 0.045(3) -0.006(2) 0.024(2) -0.002(2)
O1 0.0235(17) 0.0197(14) 0.0196(15) 0.0013(13) 0.0053(12) -0.0015(13)
O2 0.0191(15) 0.0236(15) 0.0207(16) 0.0042(14) 0.0102(14) 0.0032(12)
O3 0.0196(16) 0.0193(14) 0.0317(18) 0.0011(14) 0.0066(14) -0.0009(12)
O4 0.0255(19) 0.0318(19) 0.0207(16) -0.0033(15) 0.0083(15) 0.0037(15)
O5 0.039(3) 0.154(6) 0.117(5) -0.109(5) 0.012(3) -0.005(3)
O6 0.032(2) 0.090(3) 0.035(2) -0.022(2) 0.0208(18) -0.016(2)
O7 0.041(2) 0.065(3) 0.050(3) 0.004(2) 0.027(2) 0.017(2)
O8 0.248(11) 0.115(6) 0.216(10) 0.121(7) 0.202(10) 0.110(7)
Ni1 0.0167(2) 0.0196(2) 0.0183(2) 0.0017(3) 0.00962(18) 0.0006(2)
Cl1 0.0320(6) 0.0321(6) 0.0265(6) -0.0007(5) 0.0154(5) 0.0056(5)
Na1 0.0213(9) 0.0234(9) 0.0286(10) -0.0016(8) 0.0112(8) -0.0004(7)

loop_
_atom_type_symbol
_atom_type_description
_atom_type_scat_dispersion_real
_atom_type_scat_dispersion_imag
_atom_type_scat_source
C C 0.0033 0.0016 'International Tables Vol C Tables 4.2.6.8 and 6.1.1.4'
H H 0.0000 0.0000 'International Tables Vol C Tables 4.2.6.8 and 6.1.1.4'
N N 0.0061 0.0033 'International Tables Vol C Tables 4.2.6.8 and 6.1.1.4'
O O 0.0106 0.0060 'International Tables Vol C Tables 4.2.6.8 and 6.1.1.4'
Ni Ni 0.3393 1.1124 'International Tables Vol C Tables 4.2.6.8 and 6.1.1.4'
Cl Cl 0.1484 0.1585 'International Tables Vol C Tables 4.2.6.8 and 6.1.1.4'
Na Na 0.0362 0.0249 'International Tables Vol C Tables 4.2.6.8 and 6.1.1.4'

loop_
_geom_angle_atom_site_label_1
_geom_angle_atom_site_label_2
_geom_angle_atom_site_label_3
_geom_angle
N1 C1 C2 104.8(4)
N1 C1 C6 117.0(4)
C2 C1 C6 110.5(5)
N1 C1 H1 108.1
C2 C1 H1 108.1
C6 C1 H1 108.1
N2 C2 C1 106.2(4)
N2 C2 C3 116.1(4)
C1 C2 C3 112.4(4)
N2 C2 H2 107.2
C1 C2 H2 107.2
C3 C2 H2 107.2
C2 C3 C4 106.8(4)
C2 C3 H3A 110.4
C4 C3 H3A 110.4
C2 C3 H3B 110.4
C4 C3 H3B 110.4
H3A C3 H3B 108.6
C5 C4 C3 114.6(5)
C5 C4 H4A 108.6
C3 C4 H4A 108.6
C5 C4 H4B 108.6
C3 C4 H4B 108.6
H4A C4 H4B 107.6
C4 C5 C6 112.6(5)
C4 C5 H5A 109.1
C6 C5 H5A 109.1
C4 C5 H5B 109.1
C6 C5 H5B 109.1
H5A C5 H5B 107.8
C5 C6 C1 111.6(4)
C5 C6 H6A 109.3
C1 C6 H6A 109.3
C5 C6 H6B 109.3
C1 C6 H6B 109.3
H6A C6 H6B 108.0
N1 C11 C12 125.8(5)
N1 C11 H11 117.1
C12 C11 H11 117.1
C17 C12 C13 119.5(4)
C17 C12 C11 121.0(4)
C13 C12 C11 119.4(4)
C14 C13 C12 121.0(5)
C14 C13 H13 119.5
C12 C13 H13 119.5
C13 C14 C15 119.6(5)
C13 C14 H14 120.2
C15 C14 H14 120.2
C16 C15 C14 120.8(4)
C16 C15 H15 119.6
C14 C15 H15 119.6
O3 C16 C15 126.0(4)
O3 C16 C17 113.6(4)
C15 C16 C17 120.4(4)
O1 C17 C12 124.0(4)
O1 C17 C16 117.6(4)
C12 C17 C16 118.4(4)
O3 C18 H18A 109.5
O3 C18 H18B 109.5
H18A C18 H18B 109.5
O3 C18 H18C 109.5
H18A C18 H18C 109.5
H18B C18 H18C 109.5
N2 C21 C22 124.8(4)
N2 C21 H21 117.6
C22 C21 H21 117.6
C27 C22 C23 119.0(5)
C27 C22 C21 121.8(4)
C23 C22 C21 119.2(4)
C24 C23 C22 121.1(5)
C24 C23 H23 119.4
C22 C23 H23 119.4
C23 C24 C25 120.4(4)
C23 C24 H24 119.8
C25 C24 H24 119.8
C26 C25 C24 119.9(5)
C26 C25 H25 120.0
C24 C25 H25 120.0
O4 C26 C25 125.2(4)
O4 C26 C27 114.0(4)
C25 C26 C27 120.8(5)
O2 C27 C26 117.7(4)
O2 C27 C22 123.6(5)
C26 C27 C22 118.8(5)
O4 C28 H28A 109.5
O4 C28 H28B 109.5
H28A C28 H28B 109.5
O4 C28 H28C 109.5
H28A C28 H28C 109.5
H28B C28 H28C 109.5
N3 C32 C31 173.6(8)
C11 N1 C1 120.8(4)
C11 N1 Ni1 126.1(3)
C1 N1 Ni1 113.0(3)
C21 N2 C2 123.0(4)
C21 N2 Ni1 126.3(3)
C2 N2 Ni1 110.5(3)
C32 N3 Na1 171.7(5)
C17 O1 Ni1 127.6(3)
C17 O1 Na1 124.1(3)
Ni1 O1 Na1 106.59(16)
C27 O2 Ni1 126.6(3)
C27 O2 Na1 126.4(3)
Ni1 O2 Na1 106.72(14)
C16 O3 C18 116.5(4)
C16 O3 Na1 118.9(3)
C18 O3 Na1 122.8(3)
C26 O4 C28 116.4(4)
C26 O4 Na1 118.1(3)
C28 O4 Na1 125.4(3)
Cl1 O6 Na1 117.3(2)
O1 Ni1 O2 83.10(14)
O1 Ni1 N2 178.55(17)
O2 Ni1 N2 95.57(17)
O1 Ni1 N1 94.66(17)
O2 Ni1 N1 176.74(17)
N2 Ni1 N1 86.69(18)
O1 Ni1 Na1 41.81(12)
O2 Ni1 Na1 41.67(10)
N2 Ni1 Na1 136.80(14)
N1 Ni1 Na1 136.32(12)
O5 Cl1 O8 111.5(6)
O5 Cl1 O7 109.4(3)
O8 Cl1 O7 109.8(4)
O5 Cl1 O6 108.5(4)
O8 Cl1 O6 106.2(4)
O7 Cl1 O6 111.3(3)
O5 Cl1 Na1 69.5(4)
O8 Cl1 Na1 129.0(3)
O7 Cl1 Na1 117.6(2)
O6 Cl1 Na1 39.87(18)
O2 Na1 O1 62.95(12)
O2 Na1 O6 124.32(17)
O1 Na1 O6 124.42(17)
O2 Na1 N3 130.60(17)
O1 Na1 N3 125.23(17)
O6 Na1 N3 92.37(18)
O2 Na1 O3 127.62(13)
O1 Na1 O3 64.67(14)
O6 Na1 O3 86.23(17)
N3 Na1 O3 81.32(17)
O2 Na1 O4 63.61(12)
O1 Na1 O4 124.57(15)
O6 Na1 O4 97.36(17)
N3 Na1 O4 81.58(17)
O3 Na1 O4 162.65(14)
O2 Na1 Cl1 111.49(10)
O1 Na1 Cl1 102.42(14)
O6 Na1 Cl1 22.83(10)
N3 Na1 Cl1 112.70(14)
O3 Na1 Cl1 79.87(14)
O4 Na1 Cl1 109.59(14)
O2 Na1 Ni1 31.60(9)
O1 Na1 Ni1 31.61(8)
O6 Na1 Ni1 128.43(13)
N3 Na1 Ni1 139.04(14)
O3 Na1 Ni1 96.15(12)
O4 Na1 Ni1 94.85(11)
Cl1 Na1 Ni1 106.94(8)

loop_
_geom_bond_atom_site_label_1
_geom_bond_atom_site_label_2
_geom_bond_distance
C1 N1 1.477(7)
C1 C2 1.501(8)
C1 C6 1.525(7)
C1 H1 1.0000
C2 N2 1.491(6)
C2 C3 1.551(7)
C2 H2 1.0000
C3 C4 1.553(8)
C3 H3A 0.9900
C3 H3B 0.9900
C4 C5 1.492(8)
C4 H4A 0.9900
C4 H4B 0.9900
C5 C6 1.521(7)
C5 H5A 0.9900
C5 H5B 0.9900
C6 H6A 0.9900
C6 H6B 0.9900
C11 N1 1.291(7)
C11 C12 1.433(7)
C11 H11 0.9500
C12 C17 1.409(7)
C12 C13 1.421(7)
C13 C14 1.372(8)
C13 H13 0.9500
C14 C15 1.401(8)
C14 H14 0.9500
C15 C16 1.383(7)
C15 H15 0.9500
C16 O3 1.370(6)
C16 C17 1.424(6)
C17 O1 1.309(6)
C18 O3 1.439(6)
C18 H18A 0.9800
C18 H18B 0.9800
C18 H18C 0.9800
C21 N2 1.296(7)
C21 C22 1.443(8)
C21 H21 0.9500
C22 C27 1.420(7)
C22 C23 1.422(7)
C23 C24 1.352(8)
C23 H23 0.9500
C24 C25 1.415(7)
C24 H24 0.9500
C25 C26 1.382(7)
C25 H25 0.9500
C26 O4 1.377(6)
C26 C27 1.413(7)
C27 O2 1.325(6)
C28 O4 1.441(6)
C28 H28A 0.9800
C28 H28B 0.9800
C28 H28C 0.9800
C31 C32 1.492(9)
C32 N3 1.111(7)
N1 Ni1 1.858(4)
N2 Ni1 1.850(4)
N3 Na1 2.470(5)
O1 Ni1 1.843(4)
O1 Na1 2.345(4)
O2 Ni1 1.844(3)
O2 Na1 2.340(4)
O3 Na1 2.476(4)
O4 Na1 2.561(5)
O5 Cl1 1.386(6)
O6 Cl1 1.427(4)
O6 Na1 2.357(5)
O7 Cl1 1.426(5)
O8 Cl1 1.394(6)
Ni1 Na1 3.371(4)
Cl1 Na1 3.268(3)
